data_4102384
loop_
_publ_author_name
'Hidenori Kinoshita'
'Oscar J. Ingham'
'Winnie W. Ong'
'Aaron B. Beeler'
'John A. Porco'

_publ_section_title
;
 Tandem Processes Identified from Reaction Screening: Nucleophilic
 Addition to Aryl N-Phosphinylimines Employing La(III)-TFAA Activation
;
_journal_name_full 'Journal of the American Chemical Society'
_journal_page_first 6412
_journal_page_last 6418
_journal_paper_doi 10.1021/ja100346w
_journal_volume 132
_journal_year 2010
_chemical_formula_moiety 'C28 H24 F3 N O2'
_chemical_formula_sum 'C28 H24 F3 N O2'
_chemical_formula_weight 463.48
_chemical_name_systematic
;
 ?
;
_space_group_IT_number 61
_symmetry_cell_setting orthorhombic
_symmetry_space_group_name_Hall '-P 2ac 2ab'
_symmetry_space_group_name_H-M 'P b c a'
_atom_sites_solution_hydrogens difmap
_atom_sites_solution_primary direct
_atom_sites_solution_secondary difmap
_audit_creation_method SHELXL-97
_cell_angle_alpha 90.00
_cell_angle_beta 90.00
_cell_angle_gamma 90.00
_cell_formula_units_Z 16
_cell_length_a 19.6843(7)
_cell_length_b 17.8444(5)
_cell_length_c 25.7736(9)
_cell_measurement_reflns_used 7021
_cell_measurement_temperature 173(2)
_cell_measurement_theta_max 23.98
_cell_measurement_theta_min 2.36
_cell_volume 9053.1(5)
_computing_cell_refinement 'Bruker SAINT+'
_computing_data_collection 'Bruker APEX2'
_computing_data_reduction 'Bruker SAINT+'
_computing_molecular_graphics 'Bruker SHELXTL'
_computing_publication_material 'Bruker SHELXTL'
_computing_structure_refinement 'SHELXL-97 (Sheldrick, 1997)'
_computing_structure_solution 'SHELXS-97 (Sheldrick, 1990)'
_diffrn_ambient_temperature 173(2)
_diffrn_measured_fraction_theta_full 1.000
_diffrn_measured_fraction_theta_max 1.000
_diffrn_measurement_device_type 'Bruker X8 APEX II diffractometer'
_diffrn_measurement_method 'phi and omega scans'
_diffrn_radiation_monochromator graphite
_diffrn_radiation_source 'fine-focus sealed tube'
_diffrn_radiation_type MoK\a
_diffrn_radiation_wavelength 0.71073
_diffrn_reflns_av_R_equivalents 0.0527
_diffrn_reflns_av_sigmaI/netI 0.0432
_diffrn_reflns_limit_h_max 24
_diffrn_reflns_limit_h_min -24
_diffrn_reflns_limit_k_max 22
_diffrn_reflns_limit_k_min -16
_diffrn_reflns_limit_l_max 28
_diffrn_reflns_limit_l_min -32
_diffrn_reflns_number 45540
_diffrn_reflns_theta_full 26.37
_diffrn_reflns_theta_max 26.37
_diffrn_reflns_theta_min 1.73
_exptl_absorpt_coefficient_mu 0.102
_exptl_absorpt_correction_T_max 0.9899
_exptl_absorpt_correction_T_min 0.9414
_exptl_absorpt_correction_type multi-scan
_exptl_absorpt_process_details SADABS
_exptl_crystal_colour colourless
_exptl_crystal_density_diffrn 1.360
_exptl_crystal_density_method 'not measured'
_exptl_crystal_description plate
_exptl_crystal_F_000 3872
_exptl_crystal_size_max 0.60
_exptl_crystal_size_mid 0.40
_exptl_crystal_size_min 0.10
_refine_diff_density_max 0.416
_refine_diff_density_min -0.422
_refine_diff_density_rms 0.046
_refine_ls_extinction_method none
_refine_ls_goodness_of_fit_ref 1.094
_refine_ls_hydrogen_treatment refall
_refine_ls_matrix_type full
_refine_ls_number_parameters 805
_refine_ls_number_reflns 9258
_refine_ls_number_restraints 0
_refine_ls_restrained_S_all 1.094
_refine_ls_R_factor_all 0.0820
_refine_ls_R_factor_gt 0.0470
_refine_ls_shift/su_max 0.074
_refine_ls_shift/su_mean 0.002
_refine_ls_structure_factor_coef Fsqd
_refine_ls_weighting_details 'calc w=1/[\s^2^(Fo^2^)+(0.0466P)^2^+2.7058P] where P=(Fo^2^+2Fc^2^)/3'
_refine_ls_weighting_scheme calc
_refine_ls_wR_factor_gt 0.1039
_refine_ls_wR_factor_ref 0.1205
_reflns_number_gt 6275
_reflns_number_total 9258
_reflns_threshold_expression >2sigma(I)
_cod_data_source_file ja100346w_si_006.cif
_cod_data_source_block compound_90
_cod_database_code 4102384

loop_
_symmetry_equiv_pos_as_xyz
'x, y, z'
'-x+1/2, -y, z+1/2'
'-x, y+1/2, -z+1/2'
'x+1/2, -y+1/2, -z'
'-x, -y, -z'
'x-1/2, y, -z-1/2'
'x, -y-1/2, z-1/2'
'-x-1/2, y-1/2, z'

loop_
_atom_site_label
_atom_site_type_symbol
_atom_site_fract_x
_atom_site_fract_y
_atom_site_fract_z
_atom_site_U_iso_or_equiv
_atom_site_adp_type
_atom_site_occupancy
_atom_site_symmetry_multiplicity
_atom_site_calc_flag
F1 F 0.30396(7) 0.38225(7) -0.03014(5) 0.0717(4) Uani 1 1 d
F2 F 0.33794(8) 0.41539(6) 0.04358(5) 0.0712(4) Uani 1 1 d
F3 F 0.40705(6) 0.37031(7) -0.01074(6) 0.0825(5) Uani 1 1 d
F4 F 0.67390(7) 1.12135(6) -0.04485(5) 0.0737(4) Uani 1 1 d
F5 F 0.62641(7) 1.13833(6) 0.02745(4) 0.0639(4) Uani 1 1 d
F6 F 0.57599(7) 1.07886(8) -0.03155(7) 0.0932(5) Uani 1 1 d
O1 O 0.50262(6) 0.08944(7) 0.15622(6) 0.0501(4) Uani 1 1 d
O2 O 0.34658(10) 0.23365(8) -0.00216(6) 0.0824(6) Uani 1 1 d
O3 O 0.50772(6) 0.79970(7) 0.13715(6) 0.0483(4) Uani 1 1 d
O4 O 0.66934(9) 0.96431(7) -0.02348(5) 0.0675(5) Uani 1 1 d
N1 N 0.30379(6) 0.27864(7) 0.07303(5) 0.0240(3) Uani 1 1 d
H1N H 0.2958(8) 0.3194(9) 0.0890(7) 0.035(5) Uiso 1 1 d
N2 N 0.68251(7) 1.01139(7) 0.05758(5) 0.0238(3) Uani 1 1 d
H2N H 0.6796(9) 1.0507(9) 0.0757(7) 0.033(5) Uiso 1 1 d
C1 C 0.29071(7) 0.20637(8) 0.09879(6) 0.0213(3) Uani 1 1 d
H1 H 0.3008(7) 0.1703(8) 0.0731(6) 0.017(4) Uiso 1 1 d
C2 C 0.21520(7) 0.19764(8) 0.11301(6) 0.0207(3) Uani 1 1 d
H2 H 0.1941(7) 0.2481(8) 0.1136(5) 0.014(4) Uiso 1 1 d
C3 C 0.20270(7) 0.16042(8) 0.16632(6) 0.0200(3) Uani 1 1 d
H3 H 0.2368(7) 0.1212(8) 0.1720(6) 0.019(4) Uiso 1 1 d
C4 C 0.20591(8) 0.21376(8) 0.21272(6) 0.0226(4) Uani 1 1 d
H4 H 0.2052(7) 0.1848(8) 0.2445(6) 0.020(4) Uiso 1 1 d
C5 C 0.27278(8) 0.26092(8) 0.21398(6) 0.0241(4) Uani 1 1 d
H5 H 0.2823(8) 0.2714(8) 0.2505(6) 0.026(4) Uiso 1 1 d
C6 C 0.33542(8) 0.22206(8) 0.19307(6) 0.0241(4) Uani 1 1 d
C7 C 0.34197(7) 0.19453(8) 0.14257(6) 0.0226(4) Uani 1 1 d
C8 C 0.39809(8) 0.15077(8) 0.12933(7) 0.0276(4) Uani 1 1 d
H8 H 0.4006(7) 0.1334(7) 0.0956(6) 0.013(4) Uiso 1 1 d
C9 C 0.44839(8) 0.13534(9) 0.16566(8) 0.0339(4) Uani 1 1 d
C10 C 0.44466(8) 0.16615(9) 0.21456(8) 0.0355(4) Uani 1 1 d
H10 H 0.4804(9) 0.1560(10) 0.2415(7) 0.049(5) Uiso 1 1 d
C11 C 0.38871(8) 0.20836(9) 0.22789(7) 0.0297(4) Uani 1 1 d
H11 H 0.3881(6) 0.2265(7) 0.2631(6) 0.009(3) Uiso 1 1 d
C12 C 0.50208(10) 0.04830(12) 0.10928(10) 0.0560(6) Uani 1 1 d
H12C H 0.5038(11) 0.0849(13) 0.0768(9) 0.078(7) Uiso 1 1 d
H12B H 0.4584(10) 0.0195(11) 0.1034(8) 0.060(6) Uiso 1 1 d
H12A H 0.5421(11) 0.0142(11) 0.1113(8) 0.069(7) Uiso 1 1 d
C13 C 0.33144(9) 0.28433(9) 0.02662(7) 0.0338(4) Uani 1 1 d
C14 C 0.34511(9) 0.36406(9) 0.00760(7) 0.0345(4) Uani 1 1 d
C15 C 0.14881(8) 0.27313(8) 0.21249(7) 0.0279(4) Uani 1 1 d
H15B H 0.1096(8) 0.2569(8) 0.1926(6) 0.025(4) Uiso 1 1 d
H15A H 0.1330(8) 0.2827(9) 0.2495(7) 0.035(5) Uiso 1 1 d
C16 C 0.18143(8) 0.34209(8) 0.19026(6) 0.0249(4) Uani 1 1 d
C17 C 0.15125(9) 0.40688(9) 0.17157(7) 0.0309(4) Uani 1 1 d
H17 H 0.1029(8) 0.4111(9) 0.1713(6) 0.031(4) Uiso 1 1 d
C18 C 0.19201(10) 0.46376(9) 0.15246(7) 0.0355(5) Uani 1 1 d
H18 H 0.1737(9) 0.5096(10) 0.1394(7) 0.048(5) Uiso 1 1 d
C19 C 0.26179(10) 0.45598(9) 0.15159(7) 0.0351(5) Uani 1 1 d
H19 H 0.2906(9) 0.4932(10) 0.1377(7) 0.042(5) Uiso 1 1 d
C20 C 0.29272(8) 0.39163(8) 0.17075(7) 0.0282(4) Uani 1 1 d
H20 H 0.3419(8) 0.3856(8) 0.1695(6) 0.025(4) Uiso 1 1 d
C21 C 0.25199(8) 0.33469(8) 0.18967(6) 0.0240(4) Uani 1 1 d
C22 C 0.17585(8) 0.14877(9) 0.07381(6) 0.0266(4) Uani 1 1 d
H22B H 0.2062(8) 0.1092(9) 0.0588(6) 0.029(4) Uiso 1 1 d
H22A H 0.1561(8) 0.1788(9) 0.0451(7) 0.032(4) Uiso 1 1 d
C23 C 0.12128(8) 0.11226(8) 0.10638(6) 0.0246(4) Uani 1 1 d
C24 C 0.06478(8) 0.07200(9) 0.09041(7) 0.0316(4) Uani 1 1 d
H24 H 0.0551(8) 0.0674(9) 0.0535(7) 0.032(5) Uiso 1 1 d
C25 C 0.02231(9) 0.04107(9) 0.12744(8) 0.0365(5) Uani 1 1 d
H25 H -0.0169(9) 0.0125(10) 0.1161(7) 0.050(6) Uiso 1 1 d
C26 C 0.03600(8) 0.05004(9) 0.17972(7) 0.0340(4) Uani 1 1 d
H26 H 0.0050(9) 0.0274(9) 0.2050(7) 0.041(5) Uiso 1 1 d
C27 C 0.09300(8) 0.08993(8) 0.19606(7) 0.0277(4) Uani 1 1 d
H27 H 0.1032(8) 0.0962(9) 0.2333(7) 0.035(5) Uiso 1 1 d
C28 C 0.13586(7) 0.12044(8) 0.15865(6) 0.0227(4) Uani 1 1 d
C29 C 0.70786(7) 0.94291(8) 0.08291(6) 0.0205(3) Uani 1 1 d
H29 H 0.7027(7) 0.9048(8) 0.0564(6) 0.016(4) Uiso 1 1 d
C30 C 0.78402(7) 0.94878(8) 0.09612(6) 0.0205(3) Uani 1 1 d
H30 H 0.7964(7) 1.0027(8) 0.0938(6) 0.019(4) Uiso 1 1 d
C31 C 0.80408(7) 0.91865(8) 0.14998(6) 0.0205(3) Uani 1 1 d
H31 H 0.7768(7) 0.8716(8) 0.1583(6) 0.022(4) Uiso 1 1 d
C32 C 0.79203(8) 0.97287(8) 0.19504(6) 0.0232(4) Uani 1 1 d
H32 H 0.8027(7) 0.9461(8) 0.2270(6) 0.016(4) Uiso 1 1 d
C33 C 0.71721(8) 1.00161(8) 0.19776(6) 0.0236(4) Uani 1 1 d
H33 H 0.7066(7) 1.0094(8) 0.2351(6) 0.022(4) Uiso 1 1 d
C34 C 0.66251(7) 0.94933(8) 0.17729(6) 0.0225(4) Uani 1 1 d
C35 C 0.65958(7) 0.92111(8) 0.12649(6) 0.0209(3) Uani 1 1 d
C36 C 0.60851(8) 0.87053(8) 0.11242(6) 0.0249(4) Uani 1 1 d
H36 H 0.6102(7) 0.8518(8) 0.0774(6) 0.020(4) Uiso 1 1 d
C37 C 0.55916(8) 0.84907(9) 0.14782(7) 0.0305(4) Uani 1 1 d
C38 C 0.56021(8) 0.87814(9) 0.19730(7) 0.0330(4) Uani 1 1 d
H38 H 0.5253(8) 0.8637(9) 0.2228(7) 0.036(5) Uiso 1 1 d
C39 C 0.61145(8) 0.92679(9) 0.21159(7) 0.0281(4) Uani 1 1 d
H39 H 0.6120(8) 0.9461(8) 0.2473(7) 0.026(4) Uiso 1 1 d
C40 C 0.50639(10) 0.76724(11) 0.08695(9) 0.0507(6) Uani 1 1 d
H40C H 0.4661(10) 0.7342(11) 0.0872(8) 0.066(6) Uiso 1 1 d
H40B H 0.4992(11) 0.8075(13) 0.0592(9) 0.077(7) Uiso 1 1 d
H40A H 0.5486(11) 0.7383(12) 0.0811(9) 0.073(7) Uiso 1 1 d
C41 C 0.66488(9) 1.01423(9) 0.00826(7) 0.0328(4) Uani 1 1 d
C42 C 0.63513(10) 1.08921(10) -0.00984(7) 0.0374(5) Uani 1 1 d
C43 C 0.83544(8) 1.04480(9) 0.19097(7) 0.0295(4) Uani 1 1 d
H43B H 0.8501(8) 1.0609(9) 0.2259(7) 0.034(5) Uiso 1 1 d
H43A H 0.8766(9) 1.0391(9) 0.1695(7) 0.042(5) Uiso 1 1 d
C44 C 0.78811(8) 1.10259(8) 0.16922(6) 0.0265(4) Uani 1 1 d
C45 C 0.80284(9) 1.17192(9) 0.14771(7) 0.0350(4) Uani 1 1 d
H45 H 0.8482(9) 1.1884(9) 0.1441(7) 0.037(5) Uiso 1 1 d
C46 C 0.75031(11) 1.21698(9) 0.13068(8) 0.0408(5) Uani 1 1 d
H46 H 0.7608(9) 1.2660(11) 0.1140(8) 0.056(6) Uiso 1 1 d
C47 C 0.68350(10) 1.19465(9) 0.13603(7) 0.0377(5) Uani 1 1 d
H47 H 0.6457(8) 1.2249(9) 0.1239(7) 0.035(5) Uiso 1 1 d
C48 C 0.66791(9) 1.12500(9) 0.15733(7) 0.0297(4) Uani 1 1 d
H48 H 0.6220(8) 1.1085(8) 0.1616(6) 0.025(4) Uiso 1 1 d
C49 C 0.72094(8) 1.07881(8) 0.17289(6) 0.0242(4) Uani 1 1 d
C50 C 0.82916(8) 0.90564(9) 0.05754(7) 0.0272(4) Uani 1 1 d
H50B H 0.8046(8) 0.8597(9) 0.0451(7) 0.038(5) Uiso 1 1 d
H50A H 0.8413(8) 0.9361(9) 0.0272(7) 0.034(5) Uiso 1 1 d
C51 C 0.89011(8) 0.88361(8) 0.08931(6) 0.0259(4) Uani 1 1 d
C52 C 0.95165(9) 0.85383(10) 0.07288(7) 0.0349(4) Uani 1 1 d
H52 H 0.9592(8) 0.8466(9) 0.0364(7) 0.032(5) Uiso 1 1 d
C53 C 0.99976(9) 0.83474(10) 0.10971(8) 0.0397(5) Uani 1 1 d
H53 H 1.0408(9) 0.8123(10) 0.0991(7) 0.047(5) Uiso 1 1 d
C54 C 0.98786(9) 0.84636(9) 0.16176(8) 0.0365(5) Uani 1 1 d
H54 H 1.0245(9) 0.8334(9) 0.1879(7) 0.043(5) Uiso 1 1 d
C55 C 0.92639(8) 0.87606(8) 0.17841(7) 0.0279(4) Uani 1 1 d
H55 H 0.9177(8) 0.8850(8) 0.2148(7) 0.027(4) Uiso 1 1 d
C56 C 0.87692(7) 0.89322(8) 0.14176(6) 0.0226(4) Uani 1 1 d

loop_
_atom_site_aniso_label
_atom_site_aniso_U_11
_atom_site_aniso_U_22
_atom_site_aniso_U_33
_atom_site_aniso_U_23
_atom_site_aniso_U_13
_atom_site_aniso_U_12
F1 0.0972(10) 0.0569(7) 0.0610(8) 0.0266(6) -0.0319(7) -0.0053(7)
F2 0.1330(12) 0.0317(6) 0.0489(8) 0.0004(5) 0.0228(8) -0.0204(7)
F3 0.0566(7) 0.0723(8) 0.1186(12) 0.0318(8) 0.0372(8) -0.0055(7)
F4 0.1073(10) 0.0540(7) 0.0598(8) 0.0300(6) 0.0298(8) 0.0193(7)
F5 0.1121(10) 0.0434(6) 0.0362(7) -0.0020(5) -0.0073(7) 0.0348(6)
F6 0.0806(9) 0.0683(8) 0.1308(13) 0.0096(8) -0.0682(9) 0.0082(7)
O1 0.0275(6) 0.0492(7) 0.0737(10) -0.0042(7) -0.0027(7) 0.0161(6)
O2 0.1620(16) 0.0362(7) 0.0490(9) 0.0022(7) 0.0568(10) 0.0116(9)
O3 0.0357(7) 0.0468(7) 0.0624(9) -0.0077(7) 0.0113(7) -0.0198(6)
O4 0.1355(14) 0.0389(7) 0.0280(8) -0.0060(6) -0.0202(9) 0.0169(9)
N1 0.0306(7) 0.0184(6) 0.0230(7) 0.0004(5) 0.0028(6) 0.0005(5)
N2 0.0288(7) 0.0222(6) 0.0203(7) -0.0003(6) -0.0010(6) 0.0019(6)
C1 0.0245(7) 0.0169(7) 0.0224(8) -0.0007(6) 0.0023(7) 0.0019(6)
C2 0.0222(7) 0.0173(7) 0.0226(8) -0.0015(6) 0.0010(6) 0.0021(6)
C3 0.0197(7) 0.0171(7) 0.0231(8) 0.0000(6) 0.0001(6) 0.0034(6)
C4 0.0267(8) 0.0225(7) 0.0186(8) 0.0016(6) -0.0013(7) 0.0009(6)
C5 0.0311(8) 0.0226(7) 0.0188(8) 0.0005(6) -0.0040(7) -0.0006(7)
C6 0.0248(8) 0.0186(7) 0.0289(9) 0.0061(6) -0.0045(7) -0.0025(6)
C7 0.0198(7) 0.0161(7) 0.0319(9) 0.0044(6) -0.0005(7) -0.0022(6)
C8 0.0237(8) 0.0226(7) 0.0364(10) 0.0021(7) 0.0030(7) -0.0018(7)
C9 0.0167(7) 0.0257(8) 0.0592(12) 0.0095(8) 0.0010(8) 0.0021(7)
C10 0.0260(8) 0.0337(9) 0.0467(12) 0.0110(8) -0.0099(8) -0.0034(7)
C11 0.0290(8) 0.0272(8) 0.0328(10) 0.0076(7) -0.0058(8) -0.0058(7)
C12 0.0321(10) 0.0533(12) 0.0825(18) -0.0062(12) 0.0058(11) 0.0164(10)
C13 0.0425(10) 0.0309(9) 0.0281(10) 0.0036(7) 0.0071(8) 0.0042(8)
C14 0.0378(10) 0.0367(9) 0.0291(10) 0.0061(8) 0.0032(8) -0.0007(8)
C15 0.0299(8) 0.0253(8) 0.0285(9) -0.0051(7) 0.0045(7) 0.0031(7)
C16 0.0327(8) 0.0221(7) 0.0197(8) -0.0073(6) -0.0020(7) 0.0026(7)
C17 0.0362(9) 0.0257(8) 0.0308(10) -0.0078(7) -0.0056(8) 0.0073(7)
C18 0.0523(11) 0.0186(8) 0.0357(10) -0.0012(7) -0.0098(9) 0.0055(8)
C19 0.0510(11) 0.0193(8) 0.0351(11) -0.0023(7) -0.0023(9) -0.0085(8)
C20 0.0339(9) 0.0229(8) 0.0279(9) -0.0060(7) -0.0040(8) -0.0034(7)
C21 0.0341(8) 0.0180(7) 0.0198(8) -0.0056(6) -0.0050(7) 0.0011(6)
C22 0.0257(8) 0.0303(8) 0.0236(9) -0.0039(7) -0.0007(7) 0.0002(7)
C23 0.0229(8) 0.0195(7) 0.0314(9) -0.0022(7) 0.0013(7) 0.0031(6)
C24 0.0293(9) 0.0312(8) 0.0343(10) -0.0042(8) -0.0047(8) -0.0020(7)
C25 0.0261(9) 0.0314(9) 0.0519(12) -0.0034(8) -0.0023(8) -0.0067(7)
C26 0.0270(8) 0.0304(9) 0.0447(12) 0.0054(8) 0.0063(8) -0.0047(7)
C27 0.0264(8) 0.0246(8) 0.0320(10) 0.0032(7) 0.0025(7) 0.0010(7)
C28 0.0215(7) 0.0157(7) 0.0309(9) -0.0013(6) 0.0009(7) 0.0043(6)
C29 0.0241(7) 0.0198(7) 0.0175(8) -0.0008(6) -0.0004(6) -0.0002(6)
C30 0.0225(7) 0.0197(7) 0.0192(8) 0.0006(6) 0.0016(6) -0.0019(6)
C31 0.0213(7) 0.0180(7) 0.0224(8) 0.0009(6) 0.0006(6) -0.0003(6)
C32 0.0238(8) 0.0256(7) 0.0202(8) 0.0014(7) -0.0033(7) 0.0019(6)
C33 0.0273(8) 0.0263(8) 0.0172(8) -0.0029(6) 0.0017(7) 0.0015(7)
C34 0.0237(8) 0.0204(7) 0.0232(9) 0.0029(6) 0.0019(7) 0.0025(6)
C35 0.0181(7) 0.0185(7) 0.0259(9) 0.0015(6) 0.0023(6) 0.0026(6)
C36 0.0231(8) 0.0232(7) 0.0284(9) -0.0008(7) 0.0013(7) 0.0011(6)
C37 0.0228(8) 0.0249(8) 0.0437(11) 0.0021(8) 0.0027(8) -0.0039(7)
C38 0.0278(9) 0.0364(9) 0.0349(10) 0.0074(8) 0.0118(8) -0.0008(8)
C39 0.0283(8) 0.0301(8) 0.0258(9) 0.0027(7) 0.0068(7) 0.0037(7)
C40 0.0395(11) 0.0450(11) 0.0676(16) -0.0117(11) 0.0007(11) -0.0191(9)
C41 0.0426(10) 0.0312(9) 0.0248(9) 0.0022(7) -0.0025(8) -0.0004(8)
C42 0.0481(11) 0.0395(10) 0.0245(9) 0.0033(8) -0.0059(9) 0.0043(9)
C43 0.0271(8) 0.0279(8) 0.0335(10) -0.0073(7) -0.0049(8) -0.0018(7)
C44 0.0337(9) 0.0241(7) 0.0216(8) -0.0084(7) 0.0010(7) -0.0022(7)
C45 0.0452(10) 0.0235(8) 0.0362(10) -0.0083(7) 0.0058(8) -0.0067(8)
C46 0.0674(13) 0.0198(8) 0.0352(11) -0.0039(8) -0.0004(10) 0.0000(9)
C47 0.0551(11) 0.0259(8) 0.0321(10) -0.0064(7) -0.0081(9) 0.0133(8)
C48 0.0340(9) 0.0291(8) 0.0261(9) -0.0085(7) -0.0024(8) 0.0072(7)
C49 0.0336(8) 0.0212(7) 0.0176(8) -0.0054(6) -0.0003(7) 0.0020(7)
C50 0.0260(8) 0.0321(8) 0.0235(9) -0.0026(7) 0.0031(7) 0.0009(7)
C51 0.0238(8) 0.0222(7) 0.0317(10) 0.0007(7) 0.0027(7) 0.0000(6)
C52 0.0304(9) 0.0378(9) 0.0365(11) -0.0024(8) 0.0074(8) 0.0058(8)
C53 0.0269(9) 0.0390(10) 0.0531(13) 0.0035(9) 0.0068(9) 0.0108(8)
C54 0.0286(9) 0.0346(9) 0.0463(12) 0.0112(8) -0.0036(8) 0.0056(8)
C55 0.0283(8) 0.0240(8) 0.0314(10) 0.0080(7) -0.0011(7) -0.0007(7)
C56 0.0245(8) 0.0159(7) 0.0274(9) 0.0033(6) 0.0010(7) -0.0013(6)

loop_
_atom_type_symbol
_atom_type_description
_atom_type_scat_dispersion_real
_atom_type_scat_dispersion_imag
_atom_type_scat_source
C C 0.0033 0.0016 'International Tables Vol C Tables 4.2.6.8 and 6.1.1.4'
H H 0.0000 0.0000 'International Tables Vol C Tables 4.2.6.8 and 6.1.1.4'
N N 0.0061 0.0033 'International Tables Vol C Tables 4.2.6.8 and 6.1.1.4'
O O 0.0106 0.0060 'International Tables Vol C Tables 4.2.6.8 and 6.1.1.4'
F F 0.0171 0.0103 'International Tables Vol C Tables 4.2.6.8 and 6.1.1.4'

loop_
_geom_angle_atom_site_label_1
_geom_angle_atom_site_label_2
_geom_angle_atom_site_label_3
_geom_angle
C9 O1 C12 117.20(15)
C37 O3 C40 117.36(14)
C13 N1 C1 123.28(13)
C41 N2 C29 123.27(13)
N1 C1 C7 109.77(12)
N1 C1 C2 111.39(12)
C7 C1 C2 116.61(13)
C1 C2 C22 112.71(12)
C1 C2 C3 114.14(12)
C22 C2 C3 105.02(12)
C28 C3 C4 115.61(12)
C28 C3 C2 103.03(12)
C4 C3 C2 114.90(12)
C3 C4 C15 113.19(13)
C3 C4 C5 112.71(12)
C15 C4 C5 104.10(12)
C6 C5 C21 118.09(13)
C6 C5 C4 115.60(12)
C21 C5 C4 103.41(12)
C7 C6 C11 117.77(14)
C7 C6 C5 124.60(14)
C11 C6 C5 117.48(14)
C6 C7 C8 119.84(14)
C6 C7 C1 125.33(13)
C8 C7 C1 114.81(14)
C9 C8 C7 120.66(16)
O1 C9 C10 116.34(16)
O1 C9 C8 123.68(17)
C10 C9 C8 119.97(15)
C9 C10 C11 119.28(16)
C10 C11 C6 122.26(17)
O2 C13 N1 127.00(16)
O2 C13 C14 117.18(16)
N1 C13 C14 115.82(14)
F1 C14 F2 106.63(15)
F1 C14 F3 106.66(16)
F2 C14 F3 107.17(15)
F1 C14 C13 111.15(15)
F2 C14 C13 113.86(15)
F3 C14 C13 110.99(14)
C16 C15 C4 104.62(13)
C17 C16 C21 120.12(15)
C17 C16 C15 129.25(15)
C21 C16 C15 110.63(13)
C16 C17 C18 119.12(16)
C19 C18 C17 120.57(15)
C18 C19 C20 120.85(16)
C21 C20 C19 118.57(15)
C20 C21 C16 120.75(14)
C20 C21 C5 128.90(15)
C16 C21 C5 110.29(13)
C23 C22 C2 103.70(13)
C24 C23 C28 120.64(15)
C24 C23 C22 128.95(15)
C28 C23 C22 110.34(13)
C25 C24 C23 119.11(17)
C26 C25 C24 120.53(16)
C25 C26 C27 120.68(16)
C28 C27 C26 118.57(16)
C23 C28 C27 120.45(14)
C23 C28 C3 110.96(13)
C27 C28 C3 128.49(15)
N2 C29 C35 109.13(12)
N2 C29 C30 111.79(12)
C35 C29 C30 117.51(12)
C31 C30 C50 105.04(12)
C31 C30 C29 115.14(12)
C50 C30 C29 112.63(12)
C56 C31 C32 116.18(12)
C56 C31 C30 102.75(12)
C32 C31 C30 115.07(12)
C31 C32 C43 112.82(13)
C31 C32 C33 112.83(12)
C43 C32 C33 104.59(12)
C34 C33 C49 116.35(13)
C34 C33 C32 116.83(12)
C49 C33 C32 103.48(12)
C39 C34 C35 117.20(14)
C39 C34 C33 117.82(14)
C35 C34 C33 124.98(13)
C36 C35 C34 120.18(14)
C36 C35 C29 114.99(13)
C34 C35 C29 124.81(13)
C37 C36 C35 120.74(15)
O3 C37 C38 116.06(15)
O3 C37 C36 124.28(16)
C38 C37 C36 119.65(15)
C37 C38 C39 119.67(15)
C38 C39 C34 122.51(16)
O4 C41 N2 127.09(16)
O4 C41 C42 117.61(16)
N2 C41 C42 115.30(14)
F6 C42 F5 106.97(16)
F6 C42 F4 106.59(16)
F5 C42 F4 106.71(15)
F6 C42 C41 110.35(15)
F5 C42 C41 114.22(15)
F4 C42 C41 111.61(15)
C44 C43 C32 104.66(13)
C45 C44 C49 119.86(15)
C45 C44 C43 129.31(15)
C49 C44 C43 110.82(13)
C46 C45 C44 119.34(17)
C47 C46 C45 120.86(16)
C46 C47 C48 120.44(16)
C49 C48 C47 118.53(16)
C44 C49 C48 120.88(14)
C44 C49 C33 110.52(13)
C48 C49 C33 128.52(14)
C51 C50 C30 103.85(13)
C56 C51 C52 120.52(15)
C56 C51 C50 110.40(13)
C52 C51 C50 129.00(16)
C53 C52 C51 118.81(17)
C54 C53 C52 120.98(16)
C53 C54 C55 120.43(16)
C54 C55 C56 118.96(16)
C51 C56 C55 120.23(14)
C51 C56 C31 110.47(13)
C55 C56 C31 129.20(15)

loop_
_geom_bond_atom_site_label_1
_geom_bond_atom_site_label_2
_geom_bond_distance
F1 C14 1.307(2)
F2 C14 1.311(2)
F3 C14 1.312(2)
F4 C42 1.314(2)
F5 C42 1.312(2)
F6 C42 1.305(2)
O1 C9 1.3674(19)
O1 C12 1.415(3)
O2 C13 1.207(2)
O3 C37 1.3699(19)
O3 C40 1.418(3)
O4 C41 1.213(2)
N1 C13 1.318(2)
N1 C1 1.4731(19)
N2 C41 1.319(2)
N2 C29 1.4726(19)
C1 C7 1.528(2)
C1 C2 1.539(2)
C2 C22 1.543(2)
C2 C3 1.546(2)
C3 C28 1.510(2)
C3 C4 1.530(2)
C4 C15 1.545(2)
C4 C5 1.563(2)
C5 C6 1.514(2)
C5 C21 1.514(2)
C6 C7 1.397(2)
C6 C11 1.402(2)
C7 C8 1.395(2)
C8 C9 1.390(2)
C9 C10 1.377(3)
C10 C11 1.378(2)
C13 C14 1.529(2)
C15 C16 1.502(2)
C16 C17 1.386(2)
C16 C21 1.395(2)
C17 C18 1.384(2)
C18 C19 1.381(3)
C19 C20 1.390(2)
C20 C21 1.383(2)
C22 C23 1.511(2)
C23 C24 1.387(2)
C23 C28 1.385(2)
C24 C25 1.384(2)
C25 C26 1.383(3)
C26 C27 1.394(2)
C27 C28 1.392(2)
C29 C35 1.522(2)
C29 C30 1.541(2)
C30 C31 1.540(2)
C30 C50 1.540(2)
C31 C56 1.519(2)
C31 C32 1.530(2)
C32 C43 1.545(2)
C32 C33 1.561(2)
C33 C34 1.519(2)
C33 C49 1.521(2)
C34 C39 1.398(2)
C34 C35 1.404(2)
C35 C36 1.399(2)
C36 C37 1.387(2)
C37 C38 1.377(2)
C38 C39 1.381(2)
C41 C42 1.533(2)
C43 C44 1.499(2)
C44 C45 1.386(2)
C44 C49 1.392(2)
C45 C46 1.382(3)
C46 C47 1.381(3)
C47 C48 1.393(2)
C48 C49 1.389(2)
C50 C51 1.505(2)
C51 C56 1.387(2)
C51 C52 1.389(2)
C52 C53 1.384(3)
C53 C54 1.378(3)
C54 C55 1.389(2)
C55 C56 1.391(2)
